data_1502243
loop_
_publ_author_name
'Wu, Yen-Ku'
'McDonald, Robert'
'West, F. G.'

_publ_section_title
;
 Homologous Mukaiyama reactions via trapping of the Nazarov intermediate
 with silyloxyalkenes.
;
_journal_issue 14
_journal_name_full 'Organic letters'
_journal_page_first 3584
_journal_page_last 3587
_journal_paper_doi 10.1021/ol201125h
_journal_volume 13
_journal_year 2011
_chemical_formula_moiety 'C22 H24 O3'
_chemical_formula_sum 'C22 H24 O3'
_chemical_formula_weight 336.41
_chemical_name_systematic 'methyl (1,3-dimethyl-2-oxo-4,5-diphenylcyclopentyl)acetate'
_space_group_IT_number 14
_symmetry_cell_setting monoclinic
_symmetry_space_group_name_Hall '-P 2yn'
_symmetry_space_group_name_H-M 'P 1 21/n 1'
_atom_sites_solution_hydrogens geom
_atom_sites_solution_primary direct
_atom_sites_solution_secondary difmap
_audit_creation_method SHELXL-97
_cell_angle_alpha 90.00
_cell_angle_beta 98.5362(5)
_cell_angle_gamma 90.00
_cell_formula_units_Z 4
_cell_length_a 11.6158(5)
_cell_length_b 10.8562(4)
_cell_length_c 14.9637(6)
_cell_measurement_reflns_used 7875
_cell_measurement_temperature 173(2)
_cell_measurement_theta_max 27.35
_cell_measurement_theta_min 2.33
_cell_volume 1866.07(13)
_computing_cell_refinement 'Bruker SAINT'
_computing_data_collection 'Bruker APEX2'
_computing_data_reduction 'Bruker SAINT'
_computing_molecular_graphics 'Bruker SHELXTL'
_computing_publication_material 'Bruker SHELXTL'
_computing_structure_refinement 'SHELXL-97 (Sheldrick, 2008)'
_computing_structure_solution 'SHELXD (Schneider & Sheldrick, 2002)'
_diffrn_ambient_temperature 173(2)
_diffrn_measured_fraction_theta_full 0.997
_diffrn_measured_fraction_theta_max 0.997
_diffrn_measurement_device_type 'Bruker APEX-II CCD'
_diffrn_measurement_method '\w scans'
_diffrn_radiation_monochromator graphite
_diffrn_radiation_source 'fine-focus sealed tube'
_diffrn_radiation_type MoK\a
_diffrn_radiation_wavelength 0.71073
_diffrn_reflns_av_R_equivalents 0.0158
_diffrn_reflns_av_sigmaI/netI 0.0128
_diffrn_reflns_limit_h_max 15
_diffrn_reflns_limit_h_min -14
_diffrn_reflns_limit_k_max 14
_diffrn_reflns_limit_k_min -14
_diffrn_reflns_limit_l_max 19
_diffrn_reflns_limit_l_min -19
_diffrn_reflns_number 16238
_diffrn_reflns_theta_full 27.54
_diffrn_reflns_theta_max 27.54
_diffrn_reflns_theta_min 2.08
_exptl_absorpt_coefficient_mu 0.078
_exptl_absorpt_correction_T_max 0.9827
_exptl_absorpt_correction_T_min 0.9696
_exptl_absorpt_correction_type integration
_exptl_absorpt_process_details 'SADABS (Sheldrick, 2008)'
_exptl_crystal_colour colourless
_exptl_crystal_density_diffrn 1.197
_exptl_crystal_density_method 'not measured'
_exptl_crystal_description prism
_exptl_crystal_F_000 720
_exptl_crystal_size_max 0.40
_exptl_crystal_size_mid 0.36
_exptl_crystal_size_min 0.22
_refine_diff_density_max 0.312
_refine_diff_density_min -0.173
_refine_diff_density_rms 0.034
_refine_ls_extinction_method none
_refine_ls_goodness_of_fit_ref 1.065
_refine_ls_hydrogen_treatment constr
_refine_ls_matrix_type full
_refine_ls_number_parameters 226
_refine_ls_number_reflns 4289
_refine_ls_number_restraints 0
_refine_ls_restrained_S_all 1.065
_refine_ls_R_factor_all 0.0419
_refine_ls_R_factor_gt 0.0371
_refine_ls_shift/su_max 0.000
_refine_ls_shift/su_mean 0.000
_refine_ls_structure_factor_coef Fsqd
_refine_ls_weighting_details 'calc w=1/[\s^2^(Fo^2^)+(0.0472P)^2^+0.4804P] where P=(Fo^2^+2Fc^2^)/3'
_refine_ls_weighting_scheme calc
_refine_ls_wR_factor_gt 0.0976
_refine_ls_wR_factor_ref 0.1012
_reflns_number_gt 3783
_reflns_number_total 4289
_reflns_threshold_expression I>2\s(I)
_cod_data_source_file ol201125h_si_002.cif
_cod_data_source_block 3a
_cod_depositor_comments
;
The following automatic conversions were performed:

'_symmetry_cell_setting' value 'Monoclinic' changed to 'monoclinic'
according to /home/saulius/struct/CIF-dictionaries/cif_core.dic
dictionary named 'cif_core.dic' version 2.4.1 from 2010-06-29.

Automatic conversion script
Id: cif_fix_values 1715 2011-07-08 13:25:40Z adriana 
;
_cod_original_sg_symbol_H-M 'P 21/n'
_cod_database_code 1502243

loop_
_symmetry_equiv_pos_as_xyz
'x, y, z'
'-x+1/2, y+1/2, -z+1/2'
'-x, -y, -z'
'x-1/2, -y-1/2, z-1/2'

loop_
_atom_site_label
_atom_site_type_symbol
_atom_site_fract_x
_atom_site_fract_y
_atom_site_fract_z
_atom_site_U_iso_or_equiv
_atom_site_adp_type
_atom_site_occupancy
_atom_site_symmetry_multiplicity
_atom_site_calc_flag
_atom_site_refinement_flags
O1 O 0.25613(7) 0.04181(9) 0.19372(6) 0.0451(2) Uani 1 1 d .
O2 O -0.00713(9) -0.07088(8) 0.19984(6) 0.0474(2) Uani 1 1 d .
O3 O -0.14948(7) -0.02440(8) 0.08681(5) 0.03482(19) Uani 1 1 d .
C1 C 0.08823(8) 0.17732(9) 0.17318(7) 0.0250(2) Uani 1 1 d .
C2 C 0.18887(9) 0.10572(10) 0.22742(7) 0.0291(2) Uani 1 1 d .
C3 C 0.19417(9) 0.13180(10) 0.32763(7) 0.0273(2) Uani 1 1 d .
H3 H 0.1597 0.0593 0.3554 0.033 Uiso 1 1 calc R
C4 C 0.11092(8) 0.24180(9) 0.33123(6) 0.0227(2) Uani 1 1 d .
H4 H 0.1545 0.3192 0.3224 0.027 Uiso 1 1 calc R
C5 C 0.01737(8) 0.22250(9) 0.24730(6) 0.0222(2) Uani 1 1 d .
H5 H -0.0327 0.1522 0.2612 0.027 Uiso 1 1 calc R
C6 C 0.01876(10) 0.09768(10) 0.09985(7) 0.0293(2) Uani 1 1 d .
H6A H -0.0388 0.1504 0.0622 0.035 Uiso 1 1 calc R
H6B H 0.0726 0.0644 0.0604 0.035 Uiso 1 1 calc R
C7 C -0.04442(10) -0.00799(10) 0.13605(7) 0.0297(2) Uani 1 1 d .
C8 C -0.21690(13) -0.12695(13) 0.11211(10) 0.0489(3) Uani 1 1 d .
H8A H -0.2894 -0.1335 0.0696 0.059 Uiso 1 1 calc R
H8B H -0.2350 -0.1139 0.1733 0.059 Uiso 1 1 calc R
H8C H -0.1720 -0.2031 0.1106 0.059 Uiso 1 1 calc R
C9 C 0.14454(10) 0.28388(11) 0.12722(8) 0.0335(2) Uani 1 1 d .
H9A H 0.1896 0.3357 0.1734 0.040 Uiso 1 1 calc R
H9B H 0.0836 0.3335 0.0918 0.040 Uiso 1 1 calc R
H9C H 0.1963 0.2503 0.0872 0.040 Uiso 1 1 calc R
C10 C 0.31651(10) 0.15094(13) 0.37816(8) 0.0411(3) Uani 1 1 d .
H10A H 0.3126 0.1664 0.4422 0.049 Uiso 1 1 calc R
H10B H 0.3525 0.2217 0.3525 0.049 Uiso 1 1 calc R
H10C H 0.3633 0.0770 0.3724 0.049 Uiso 1 1 calc R
C11 C 0.06271(8) 0.25203(9) 0.41927(6) 0.0233(2) Uani 1 1 d .
C12 C -0.01125(9) 0.16240(10) 0.44568(7) 0.0273(2) Uani 1 1 d .
H12 H -0.0315 0.0931 0.4078 0.033 Uiso 1 1 calc R
C13 C -0.05585(9) 0.17293(11) 0.52658(7) 0.0335(2) Uani 1 1 d .
H13 H -0.1071 0.1117 0.5432 0.040 Uiso 1 1 calc R
C14 C -0.02560(10) 0.27254(12) 0.58299(8) 0.0380(3) Uani 1 1 d .
H14 H -0.0561 0.2800 0.6382 0.046 Uiso 1 1 calc R
C15 C 0.04920(12) 0.36094(12) 0.55848(8) 0.0394(3) Uani 1 1 d .
H15 H 0.0710 0.4288 0.5974 0.047 Uiso 1 1 calc R
C16 C 0.09285(10) 0.35128(10) 0.47708(7) 0.0313(2) Uani 1 1 d .
H16 H 0.1438 0.4130 0.4607 0.038 Uiso 1 1 calc R
C17 C -0.06285(8) 0.32978(9) 0.21874(6) 0.0227(2) Uani 1 1 d .
C18 C -0.17317(9) 0.30691(10) 0.17002(7) 0.0304(2) Uani 1 1 d .
H18 H -0.1980 0.2243 0.1584 0.036 Uiso 1 1 calc R
C19 C -0.24672(10) 0.40300(12) 0.13849(9) 0.0387(3) Uani 1 1 d .
H19 H -0.3209 0.3860 0.1048 0.046 Uiso 1 1 calc R
C20 C -0.21222(10) 0.52379(11) 0.15604(9) 0.0383(3) Uani 1 1 d .
H20 H -0.2626 0.5897 0.1346 0.046 Uiso 1 1 calc R
C21 C -0.10399(10) 0.54785(10) 0.20497(8) 0.0335(2) Uani 1 1 d .
H21 H -0.0802 0.6306 0.2174 0.040 Uiso 1 1 calc R
C22 C -0.02984(9) 0.45186(10) 0.23606(7) 0.0271(2) Uani 1 1 d .
H22 H 0.0443 0.4696 0.2696 0.033 Uiso 1 1 calc R

loop_
_atom_site_aniso_label
_atom_site_aniso_U_11
_atom_site_aniso_U_22
_atom_site_aniso_U_33
_atom_site_aniso_U_23
_atom_site_aniso_U_13
_atom_site_aniso_U_12
O1 0.0342(4) 0.0568(6) 0.0440(5) -0.0157(4) 0.0048(4) 0.0174(4)
O2 0.0553(6) 0.0384(5) 0.0442(5) 0.0088(4) -0.0074(4) -0.0066(4)
O3 0.0328(4) 0.0372(4) 0.0340(4) -0.0016(3) 0.0031(3) -0.0073(3)
C1 0.0227(5) 0.0282(5) 0.0247(5) -0.0038(4) 0.0051(4) 0.0001(4)
C2 0.0231(5) 0.0305(5) 0.0337(5) -0.0055(4) 0.0043(4) 0.0022(4)
C3 0.0237(5) 0.0279(5) 0.0300(5) -0.0007(4) 0.0031(4) 0.0053(4)
C4 0.0192(4) 0.0237(5) 0.0246(5) -0.0016(4) 0.0011(4) 0.0010(4)
C5 0.0201(4) 0.0233(5) 0.0230(4) -0.0027(4) 0.0030(3) -0.0010(3)
C6 0.0312(5) 0.0326(5) 0.0242(5) -0.0050(4) 0.0046(4) -0.0018(4)
C7 0.0345(6) 0.0279(5) 0.0266(5) -0.0074(4) 0.0045(4) 0.0004(4)
C8 0.0476(7) 0.0471(8) 0.0520(8) -0.0011(6) 0.0070(6) -0.0190(6)
C9 0.0310(5) 0.0374(6) 0.0343(6) -0.0020(5) 0.0125(4) -0.0045(5)
C10 0.0267(5) 0.0546(8) 0.0395(6) -0.0081(5) -0.0032(5) 0.0118(5)
C11 0.0199(4) 0.0254(5) 0.0236(4) -0.0001(4) -0.0003(3) 0.0048(4)
C12 0.0225(5) 0.0304(5) 0.0279(5) -0.0010(4) 0.0009(4) 0.0010(4)
C13 0.0246(5) 0.0437(6) 0.0322(5) 0.0064(5) 0.0044(4) 0.0029(4)
C14 0.0361(6) 0.0524(7) 0.0267(5) -0.0012(5) 0.0080(4) 0.0107(5)
C15 0.0486(7) 0.0380(6) 0.0308(6) -0.0100(5) 0.0036(5) 0.0058(5)
C16 0.0359(6) 0.0267(5) 0.0306(5) -0.0032(4) 0.0031(4) 0.0004(4)
C17 0.0193(4) 0.0280(5) 0.0209(4) -0.0012(4) 0.0030(3) 0.0008(4)
C18 0.0232(5) 0.0317(5) 0.0345(5) -0.0030(4) -0.0018(4) -0.0029(4)
C19 0.0233(5) 0.0426(7) 0.0457(7) 0.0009(5) -0.0094(5) -0.0002(5)
C20 0.0286(6) 0.0363(6) 0.0464(7) 0.0060(5) -0.0058(5) 0.0072(5)
C21 0.0304(5) 0.0273(5) 0.0408(6) 0.0006(4) -0.0018(5) 0.0011(4)
C22 0.0209(5) 0.0288(5) 0.0300(5) -0.0018(4) -0.0015(4) -0.0004(4)

loop_
_atom_type_symbol
_atom_type_description
_atom_type_scat_dispersion_real
_atom_type_scat_dispersion_imag
_atom_type_scat_source
C C 0.0033 0.0016 'International Tables Vol C Tables 4.2.6.8 and 6.1.1.4'
H H 0.0000 0.0000 'International Tables Vol C Tables 4.2.6.8 and 6.1.1.4'
O O 0.0106 0.0060 'International Tables Vol C Tables 4.2.6.8 and 6.1.1.4'

loop_
_geom_angle_atom_site_label_1
_geom_angle_atom_site_label_2
_geom_angle_atom_site_label_3
_geom_angle
C7 O3 C8 116.32(10)
C6 C1 C2 111.90(9)
C6 C1 C9 108.54(8)
C2 C1 C9 106.04(8)
C6 C1 C5 114.27(8)
C2 C1 C5 103.01(8)
C9 C1 C5 112.72(8)
O1 C2 C3 125.78(10)
O1 C2 C1 124.02(10)
C3 C2 C1 110.15(8)
C2 C3 C10 114.47(9)
C2 C3 C4 104.19(8)
C10 C3 C4 114.90(9)
C11 C4 C3 113.76(8)
C11 C4 C5 114.28(8)
C3 C4 C5 103.60(8)
C17 C5 C4 116.98(8)
C17 C5 C1 114.22(8)
C4 C5 C1 103.83(7)
C7 C6 C1 113.97(9)
O2 C7 O3 123.57(11)
O2 C7 C6 125.56(10)
O3 C7 C6 110.87(9)
C16 C11 C12 118.20(9)
C16 C11 C4 120.46(9)
C12 C11 C4 121.34(9)
C13 C12 C11 120.97(10)
C14 C13 C12 120.08(11)
C15 C14 C13 119.60(10)
C14 C15 C16 120.39(11)
C15 C16 C11 120.74(11)
C22 C17 C18 118.11(9)
C22 C17 C5 122.60(8)
C18 C17 C5 119.25(9)
C19 C18 C17 120.96(10)
C20 C19 C18 120.11(10)
C21 C20 C19 119.62(10)
C20 C21 C22 120.40(10)
C21 C22 C17 120.80(9)

loop_
_geom_bond_atom_site_label_1
_geom_bond_atom_site_label_2
_geom_bond_distance
O1 C2 1.2095(13)
O2 C7 1.2010(14)
O3 C7 1.3405(13)
O3 C8 1.4436(15)
C1 C6 1.5296(14)
C1 C2 1.5323(14)
C1 C9 1.5403(15)
C1 C5 1.5555(13)
C2 C3 1.5183(15)
C3 C10 1.5216(15)
C3 C4 1.5426(13)
C4 C11 1.5102(13)
C4 C5 1.5481(13)
C5 C17 1.5129(13)
C6 C7 1.5054(15)
C11 C16 1.3935(14)
C11 C12 1.3935(14)
C12 C13 1.3904(15)
C13 C14 1.3847(18)
C14 C15 1.3801(19)
C15 C16 1.3911(16)
C17 C22 1.3932(14)
C17 C18 1.3993(13)
C18 C19 1.3860(16)
C19 C20 1.3848(18)
C20 C21 1.3826(16)
C21 C22 1.3876(15)

loop_
_geom_torsion_atom_site_label_1
_geom_torsion_atom_site_label_2
_geom_torsion_atom_site_label_3
_geom_torsion_atom_site_label_4
_geom_torsion
C6 C1 C2 O1 46.72(15)
C9 C1 C2 O1 -71.46(13)
C5 C1 C2 O1 169.92(11)
C6 C1 C2 C3 -135.86(9)
C9 C1 C2 C3 105.96(10)
C5 C1 C2 C3 -12.66(11)
O1 C2 C3 C10 39.46(16)
C1 C2 C3 C10 -137.90(10)
O1 C2 C3 C4 165.77(11)
C1 C2 C3 C4 -11.59(11)
C2 C3 C4 C11 156.01(8)
C10 C3 C4 C11 -77.95(12)
C2 C3 C4 C5 31.35(10)
C10 C3 C4 C5 157.39(9)
C11 C4 C5 C17 69.14(11)
C3 C4 C5 C17 -166.54(8)
C11 C4 C5 C1 -164.03(8)
C3 C4 C5 C1 -39.71(9)
C6 C1 C5 C17 -77.97(11)
C2 C1 C5 C17 160.43(8)
C9 C1 C5 C17 46.58(11)
C6 C1 C5 C4 153.49(9)
C2 C1 C5 C4 31.89(10)
C9 C1 C5 C4 -81.96(10)
C2 C1 C6 C7 65.30(11)
C9 C1 C6 C7 -178.02(9)
C5 C1 C6 C7 -51.28(12)
C8 O3 C7 O2 -2.28(16)
C8 O3 C7 C6 177.22(10)
C1 C6 C7 O2 -39.36(16)
C1 C6 C7 O3 141.15(9)
C3 C4 C11 C16 113.53(10)
C5 C4 C11 C16 -127.76(10)
C3 C4 C11 C12 -65.51(12)
C5 C4 C11 C12 53.21(12)
C16 C11 C12 C13 1.36(15)
C4 C11 C12 C13 -179.58(9)
C11 C12 C13 C14 -0.99(16)
C12 C13 C14 C15 -0.16(17)
C13 C14 C15 C16 0.89(18)
C14 C15 C16 C11 -0.50(18)
C12 C11 C16 C15 -0.62(15)
C4 C11 C16 C15 -179.68(10)
C4 C5 C17 C22 27.71(13)
C1 C5 C17 C22 -93.83(11)
C4 C5 C17 C18 -154.75(9)
C1 C5 C17 C18 83.70(11)
C22 C17 C18 C19 1.13(16)
C5 C17 C18 C19 -176.52(10)
C17 C18 C19 C20 -0.89(19)
C18 C19 C20 C21 0.2(2)
C19 C20 C21 C22 0.32(19)
C20 C21 C22 C17 -0.06(17)
C18 C17 C22 C21 -0.65(15)
C5 C17 C22 C21 176.91(10)
